data_4314909
loop_
_publ_author_name
'Fabrice Pointillart'
'Thomas Cauchy'
'Yann Le Gal'
'St\'ephane Golhen'
'Olivier Cador'
'Lahc\`ene Ouahab'

_publ_contact_author_address
;Organom\'etalliques et Mat\'eriaux Mol\'eculaires
UMR 6226 CNRS-UR1 Sciences Chimiques de Rennes
Universit\'e de Rennes 1
35042, Rennes Cedex
France
;
_publ_contact_author_email lacene.ouahab@univ-rennes1.fr
_publ_contact_author_fax '+33(0)2 23 23 68 40'
_publ_contact_author_name Ouahab
_publ_contact_author_phone '+33(0)2 23 23 56 59'
_publ_section_title
;
 Experimental and Theoretical Studies on Photophysical Properties: Tuning
 Redox-Active Amido-Tetrathiafulvalene Derivatives in Paramagnetic
 Coordination Complexes
;
_journal_name_full 'Inorganic Chemistry'
_journal_page_first 1947
_journal_page_last 1960
_journal_paper_doi 10.1021/ic9023426
_journal_volume 49
_journal_year 2010
_chemical_formula_sum 'C34 H18 Cu F12 N4 O6 S8'
_chemical_formula_weight 1126.54
_chemical_name_systematic
;
 ?
;
_space_group_IT_number 2
_symmetry_cell_setting triclinic
_symmetry_space_group_name_Hall '-P 1'
_symmetry_space_group_name_H-M 'P -1'
_atom_sites_solution_hydrogens geom
_atom_sites_solution_primary direct
_atom_sites_solution_secondary difmap
_audit_creation_method SHELXL-97
_cell_angle_alpha 89.624(10)
_cell_angle_beta 110.193(10)
_cell_angle_gamma 101.977(10)
_cell_formula_units_Z 1
_cell_length_a 9.1870(10)
_cell_length_b 9.9100(10)
_cell_length_c 12.6040(10)
_cell_measurement_reflns_used 4289
_cell_measurement_temperature 293(2)
_cell_measurement_theta_max 27.485
_cell_measurement_theta_min 0.998
_cell_volume 1050.9(2)
_computing_cell_refinement 'HKL Scalepack (Otwinowski & Minor 1997)'
_computing_data_collection 'Collect (Bruker AXS BV, 1997-2004)'
_computing_data_reduction 'HKL Denzo and Scalepack (Otwinowski & Minor 1997)'
_computing_structure_refinement 'SHELXL-97 (Sheldrick, 1997)'
_computing_structure_solution 'SIR97 (Altomare al, 1999)'
_diffrn_ambient_temperature 293(2)
_diffrn_detector_area_resol_mean 9
_diffrn_measured_fraction_theta_full 0.978
_diffrn_measured_fraction_theta_max 0.978
_diffrn_measurement_device_type KappaCCD
_diffrn_measurement_method CCD
_diffrn_radiation_monochromator graphite
_diffrn_radiation_source 'fine-focus sealed tube'
_diffrn_radiation_type MoK\a
_diffrn_radiation_wavelength 0.71073
_diffrn_reflns_av_R_equivalents 0.0558
_diffrn_reflns_av_sigmaI/netI 0.0838
_diffrn_reflns_limit_h_max 11
_diffrn_reflns_limit_h_min -11
_diffrn_reflns_limit_k_max 12
_diffrn_reflns_limit_k_min -12
_diffrn_reflns_limit_l_max 15
_diffrn_reflns_limit_l_min -16
_diffrn_reflns_number 8246
_diffrn_reflns_theta_full 27.50
_diffrn_reflns_theta_max 27.50
_diffrn_reflns_theta_min 6.80
_exptl_absorpt_coefficient_mu 1.021
_exptl_absorpt_correction_type none
_exptl_crystal_colour orange
_exptl_crystal_density_diffrn 1.780
_exptl_crystal_density_method 'not measured'
_exptl_crystal_description needle
_exptl_crystal_F_000 563
_exptl_crystal_size_max 0.10
_exptl_crystal_size_mid 0.07
_exptl_crystal_size_min 0.06
_refine_diff_density_max 0.309
_refine_diff_density_min -0.604
_refine_diff_density_rms 0.065
_refine_ls_extinction_method none
_refine_ls_goodness_of_fit_ref 0.977
_refine_ls_hydrogen_treatment constr
_refine_ls_matrix_type full
_refine_ls_number_parameters 323
_refine_ls_number_reflns 4723
_refine_ls_number_restraints 21
_refine_ls_restrained_S_all 0.978
_refine_ls_R_factor_all 0.1203
_refine_ls_R_factor_gt 0.0565
_refine_ls_shift/su_max 0.000
_refine_ls_shift/su_mean 0.000
_refine_ls_structure_factor_coef Fsqd
_refine_ls_weighting_details 'calc w=1/[\s^2^(Fo^2^)+(0.0830P)^2^+0.3320P] where P=(Fo^2^+2Fc^2^)/3'
_refine_ls_weighting_scheme calc
_refine_ls_wR_factor_gt 0.1351
_refine_ls_wR_factor_ref 0.1724
_reflns_number_gt 2647
_reflns_number_total 4723
_reflns_threshold_expression >2sigma(I)
_cod_data_source_file ic9023426_si_002_6.cif
_cod_data_source_block 9
_cod_original_cell_volume 1050.88(18)
_cod_database_code 4314909

loop_
_symmetry_equiv_pos_as_xyz
'x, y, z'
'-x, -y, -z'

loop_
_atom_site_label
_atom_site_type_symbol
_atom_site_fract_x
_atom_site_fract_y
_atom_site_fract_z
_atom_site_U_iso_or_equiv
_atom_site_adp_type
_atom_site_occupancy
_atom_site_symmetry_multiplicity
_atom_site_calc_flag
_atom_site_refinement_flags
_atom_site_disorder_assembly
_atom_site_disorder_group
C1 C 0.2155(8) -0.3318(7) -0.4948(5) 0.0858(18) Uani 1 1 d . . .
H1 H 0.1591 -0.3894 -0.4571 0.103 Uiso 1 1 calc R . .
C2 C 0.1801(7) -0.2117(8) -0.5263(5) 0.0828(17) Uani 1 1 d . . .
H2 H 0.0971 -0.1831 -0.5132 0.099 Uiso 1 1 calc R . .
C3 C 0.4052(6) -0.2335(5) -0.5972(4) 0.0601(12) Uani 1 1 d . . .
C4 C 0.5081(6) -0.2198(5) -0.6525(4) 0.0587(12) Uani 1 1 d . . .
C5 C 0.6762(6) -0.1345(5) -0.7751(4) 0.0587(12) Uani 1 1 d . . .
H5 H 0.7217 -0.0834 -0.8223 0.070 Uiso 1 1 calc R . .
C6 C 0.7068(5) -0.2587(5) -0.7461(4) 0.0526(10) Uani 1 1 d . . .
C7 C 0.8160(6) -0.3324(5) -0.7729(4) 0.0557(11) Uani 1 1 d . . .
C8 C 1.0172(5) -0.3028(5) -0.8674(4) 0.0523(10) Uani 1 1 d . . .
C9 C 1.0730(6) -0.4220(5) -0.8324(5) 0.0674(13) Uani 1 1 d . . .
H9 H 1.0333 -0.4805 -0.7861 0.081 Uiso 1 1 calc R . .
C10 C 1.1893(7) -0.4499(6) -0.8690(5) 0.0809(17) Uani 1 1 d . . .
H10 H 1.2298 -0.5284 -0.8473 0.097 Uiso 1 1 calc R . .
C11 C 1.2460(7) -0.3616(6) -0.9379(5) 0.0735(15) Uani 1 1 d . . .
H11 H 1.3240 -0.3791 -0.9639 0.088 Uiso 1 1 calc R . .
C12 C 1.1831(6) -0.2471(5) -0.9667(4) 0.0628(12) Uani 1 1 d . . .
H12 H 1.2209 -0.1872 -1.0130 0.075 Uiso 1 1 calc R . .
C17 C 0.5302(6) -0.2413(5) -1.1286(4) 0.0616(12) Uani 1 1 d . . .
C16 C 0.6947(5) -0.1669(5) -1.1277(4) 0.0496(10) Uani 1 1 d . A .
C15 C 0.7403(6) -0.1945(5) -1.2177(4) 0.0564(11) Uani 1 1 d . . .
H15 H 0.6680 -0.2536 -1.2785 0.068 Uiso 1 1 calc R . .
C14 C 0.8893(5) -0.1375(5) -1.2205(4) 0.0498(10) Uani 1 1 d . A .
C13 C 0.9329(6) -0.1814(6) -1.3208(5) 0.0722(16) Uani 1 1 d D . .
F3A F 1.045(2) -0.2471(17) -1.2897(14) 0.131(6) Uani 0.72(3) 1 d PD A 1
F2A F 0.8141(16) -0.255(2) -1.4010(13) 0.181(7) Uani 0.72(3) 1 d PD A 1
F1A F 0.9830(16) -0.0722(10) -1.3673(9) 0.096(3) Uani 0.72(3) 1 d PD A 1
F3B F 1.0839(18) -0.190(3) -1.281(3) 0.090(8) Uani 0.28(3) 1 d PD A 2
F1B F 0.912(5) -0.100(3) -1.402(2) 0.134(17) Uani 0.28(3) 1 d PD A 2
F2B F 0.852(4) -0.3071(17) -1.360(3) 0.109(10) Uani 0.28(3) 1 d PD A 2
N1 N 0.9016(5) -0.2622(4) -0.8339(3) 0.0606(10) Uani 1 1 d . . .
H1A H 0.8817 -0.1830 -0.8542 0.073 Uiso 1 1 calc R . .
N2 N 1.0717(5) -0.2161(4) -0.9328(3) 0.0578(10) Uani 1 1 d . . .
O1 O 0.8278(5) -0.4457(4) -0.7386(4) 0.0831(12) Uani 1 1 d . . .
O2 O 1.0022(4) -0.0558(3) -1.1480(2) 0.0506(7) Uani 1 1 d . . .
O3 O 0.7763(3) -0.0903(3) -1.0384(3) 0.0519(7) Uani 1 1 d . . .
S1 S 0.3665(2) -0.37954(17) -0.52428(14) 0.0794(4) Uani 1 1 d . . .
S2 S 0.29555(19) -0.10953(16) -0.59328(13) 0.0752(4) Uani 1 1 d . . .
S4 S 0.61119(17) -0.34839(14) -0.66061(12) 0.0686(4) Uani 1 1 d . . .
S3 S 0.55115(19) -0.07153(14) -0.72310(13) 0.0722(4) Uani 1 1 d . . .
Cu1 Cu 1.0000 0.0000 -1.0000 0.0496(2) Uani 1 2 d S . .
F5 F 0.5445(4) -0.3506(4) -1.0683(4) 0.1020(12) Uani 1 1 d . . .
F4 F 0.4287(4) -0.2827(5) -1.2309(3) 0.1033(12) Uani 1 1 d . . .
F6 F 0.4663(4) -0.1616(4) -1.0833(3) 0.0929(11) Uani 1 1 d . . .

loop_
_atom_site_aniso_label
_atom_site_aniso_U_11
_atom_site_aniso_U_22
_atom_site_aniso_U_33
_atom_site_aniso_U_23
_atom_site_aniso_U_13
_atom_site_aniso_U_12
C1 0.083(4) 0.104(5) 0.093(4) 0.021(4) 0.064(4) 0.013(4)
C2 0.074(4) 0.104(5) 0.094(4) 0.013(4) 0.053(3) 0.027(3)
C3 0.070(3) 0.063(3) 0.061(3) 0.015(2) 0.040(2) 0.015(2)
C4 0.074(3) 0.058(3) 0.060(3) 0.014(2) 0.042(2) 0.017(2)
C5 0.067(3) 0.058(3) 0.066(3) 0.019(2) 0.042(2) 0.014(2)
C6 0.054(2) 0.056(3) 0.053(2) 0.012(2) 0.030(2) 0.005(2)
C7 0.055(3) 0.053(3) 0.065(3) 0.010(2) 0.031(2) 0.009(2)
C8 0.051(2) 0.054(3) 0.059(3) 0.008(2) 0.030(2) 0.008(2)
C9 0.070(3) 0.064(3) 0.085(4) 0.020(3) 0.043(3) 0.025(3)
C10 0.091(4) 0.068(4) 0.108(5) 0.025(3) 0.054(4) 0.038(3)
C11 0.077(3) 0.074(3) 0.093(4) 0.016(3) 0.053(3) 0.029(3)
C12 0.066(3) 0.064(3) 0.078(3) 0.017(2) 0.047(3) 0.019(2)
C17 0.055(3) 0.064(3) 0.067(3) 0.009(2) 0.028(3) 0.003(2)
C16 0.045(2) 0.047(2) 0.062(3) 0.015(2) 0.025(2) 0.0105(19)
C15 0.056(3) 0.056(3) 0.060(3) 0.001(2) 0.028(2) 0.004(2)
C14 0.059(3) 0.048(2) 0.052(2) 0.009(2) 0.032(2) 0.012(2)
C13 0.079(4) 0.074(4) 0.070(3) -0.014(3) 0.044(3) -0.001(3)
F3A 0.214(13) 0.123(10) 0.129(9) 0.032(7) 0.113(10) 0.106(9)
F2A 0.146(7) 0.261(15) 0.106(8) -0.103(10) 0.084(6) -0.095(9)
F1A 0.134(7) 0.103(5) 0.079(5) 0.020(4) 0.076(5) 0.019(5)
F3B 0.063(9) 0.119(19) 0.099(13) -0.030(13) 0.032(8) 0.037(9)
F1B 0.24(4) 0.18(3) 0.079(15) 0.068(18) 0.10(2) 0.17(3)
F2B 0.18(2) 0.071(12) 0.100(17) -0.029(10) 0.095(16) -0.004(12)
N1 0.065(2) 0.064(2) 0.075(3) 0.025(2) 0.048(2) 0.0211(19)
N2 0.058(2) 0.062(2) 0.070(2) 0.0110(19) 0.041(2) 0.0158(19)
O1 0.094(3) 0.061(2) 0.129(3) 0.036(2) 0.077(3) 0.026(2)
O2 0.0510(17) 0.0521(17) 0.0561(17) 0.0087(14) 0.0298(15) 0.0085(14)
O3 0.0535(17) 0.0526(18) 0.0574(18) 0.0053(14) 0.0318(15) 0.0072(14)
S1 0.0942(10) 0.0806(9) 0.0935(10) 0.0348(8) 0.0657(9) 0.0279(8)
S2 0.0861(10) 0.0781(9) 0.0864(9) 0.0167(7) 0.0543(8) 0.0306(8)
S4 0.0860(9) 0.0671(8) 0.0833(9) 0.0326(7) 0.0605(8) 0.0302(7)
S3 0.0930(10) 0.0621(8) 0.0914(10) 0.0272(7) 0.0634(8) 0.0279(7)
Cu1 0.0479(4) 0.0566(5) 0.0511(4) 0.0023(3) 0.0305(4) 0.0031(3)
F5 0.086(2) 0.085(2) 0.147(3) 0.056(2) 0.061(2) 0.0120(19)
F4 0.0626(19) 0.132(3) 0.092(3) -0.004(2) 0.0243(19) -0.024(2)
F6 0.0713(19) 0.095(2) 0.134(3) 0.003(2) 0.065(2) 0.0114(18)

loop_
_atom_type_symbol
_atom_type_description
_atom_type_scat_dispersion_real
_atom_type_scat_dispersion_imag
_atom_type_scat_source
C C 0.0033 0.0016 'International Tables Vol C Tables 4.2.6.8 and 6.1.1.4'
H H 0.0000 0.0000 'International Tables Vol C Tables 4.2.6.8 and 6.1.1.4'
N N 0.0061 0.0033 'International Tables Vol C Tables 4.2.6.8 and 6.1.1.4'
O O 0.0106 0.0060 'International Tables Vol C Tables 4.2.6.8 and 6.1.1.4'
S S 0.1246 0.1234 'International Tables Vol C Tables 4.2.6.8 and 6.1.1.4'
Cu Cu 0.3201 1.2651 'International Tables Vol C Tables 4.2.6.8 and 6.1.1.4'
F F 0.0171 0.0103 'International Tables Vol C Tables 4.2.6.8 and 6.1.1.4'

loop_
_geom_angle_atom_site_label_1
_geom_angle_atom_site_label_2
_geom_angle_atom_site_label_3
_geom_angle
_geom_angle_site_symmetry_1
_geom_angle_site_symmetry_3
_geom_angle_publ_flag
C2 C1 S1 119.0(4) . . ?
C1 C2 S2 117.0(4) . . ?
C4 C3 S1 122.5(4) . . ?
C4 C3 S2 123.5(4) . . ?
S1 C3 S2 114.1(3) . . ?
C3 C4 S3 122.7(4) . . ?
C3 C4 S4 122.9(4) . . ?
S3 C4 S4 114.4(2) . . ?
C6 C5 S3 118.6(3) . . ?
C5 C6 C7 129.6(4) . . ?
C5 C6 S4 117.1(3) . . ?
C7 C6 S4 113.3(3) . . ?
O1 C7 N1 124.5(4) . . ?
O1 C7 C6 119.9(4) . . ?
N1 C7 C6 115.5(4) . . ?
N2 C8 C9 123.1(4) . . ?
N2 C8 N1 114.2(4) . . ?
C9 C8 N1 122.6(4) . . ?
C10 C9 C8 117.4(5) . . ?
C9 C10 C11 120.1(5) . . ?
C12 C11 C10 117.5(5) . . ?
N2 C12 C11 124.3(5) . . ?
F4 C17 F6 106.8(5) . . ?
F4 C17 F5 108.4(5) . . ?
F6 C17 F5 107.6(4) . . ?
F4 C17 C16 113.0(4) . . ?
F6 C17 C16 111.8(4) . . ?
F5 C17 C16 109.1(4) . . ?
O3 C16 C15 127.7(4) . . ?
O3 C16 C17 113.4(4) . . ?
C15 C16 C17 118.9(4) . . ?
C16 C15 C14 122.4(4) . . ?
O2 C14 C15 128.5(4) . . ?
O2 C14 C13 112.7(4) . . ?
C15 C14 C13 118.7(4) . . ?
F1B C13 F3A 124.2(15) . . ?
F1B C13 F2A 77.8(14) . . ?
F3A C13 F2A 108.5(9) . . ?
F1B C13 F2B 110.0(13) . . ?
F3A C13 F2B 80.0(13) . . ?
F2A C13 F2B 34.6(12) . . ?
F1B C13 F1A 29.0(17) . . ?
F3A C13 F1A 106.6(8) . . ?
F2A C13 F1A 105.6(9) . . ?
F2B C13 F1A 134.1(13) . . ?
F1B C13 F3B 109.0(13) . . ?
F3A C13 F3B 26.2(12) . . ?
F2A C13 F3B 129.9(15) . . ?
F2B C13 F3B 105.6(12) . . ?
F1A C13 F3B 84.8(16) . . ?
F1B C13 C14 114.8(12) . . ?
F3A C13 C14 112.4(8) . . ?
F2A C13 C14 113.5(7) . . ?
F2B C13 C14 109.0(11) . . ?
F1A C13 C14 109.8(6) . . ?
F3B C13 C14 108.0(14) . . ?
C7 N1 C8 128.3(4) . . ?
C12 N2 C8 117.5(4) . . ?
C12 N2 Cu1 113.2(3) . . ?
C8 N2 Cu1 129.3(3) . . ?
C14 O2 Cu1 123.8(3) . . ?
C16 O3 Cu1 124.2(3) . . ?
C1 S1 C3 94.9(3) . . ?
C2 S2 C3 94.6(3) . . ?
C6 S4 C4 94.8(2) . . ?
C5 S3 C4 94.9(2) . . ?
O3 Cu1 O3 180.0 . 2_753 ?
O3 Cu1 O2 87.25(12) . 2_753 ?
O3 Cu1 O2 92.75(12) 2_753 2_753 ?
O3 Cu1 O2 92.75(12) . . ?
O3 Cu1 O2 87.25(12) 2_753 . ?
O2 Cu1 O2 180.000(1) 2_753 . ?
O3 Cu1 N2 89.11(13) . . ?
O3 Cu1 N2 90.89(13) 2_753 . ?
O2 Cu1 N2 91.72(12) 2_753 . ?
O2 Cu1 N2 88.28(12) . . ?
O3 Cu1 N2 90.89(13) . 2_753 ?
O3 Cu1 N2 89.11(13) 2_753 2_753 ?
O2 Cu1 N2 88.28(12) 2_753 2_753 ?
O2 Cu1 N2 91.72(12) . 2_753 ?
N2 Cu1 N2 180.000(1) . 2_753 ?

loop_
_geom_bond_atom_site_label_1
_geom_bond_atom_site_label_2
_geom_bond_distance
_geom_bond_site_symmetry_2
_geom_bond_publ_flag
C1 C2 1.321(9) . ?
C1 S1 1.708(6) . ?
C2 S2 1.739(6) . ?
C3 C4 1.340(6) . ?
C3 S1 1.750(5) . ?
C3 S2 1.754(5) . ?
C4 S3 1.758(5) . ?
C4 S4 1.761(5) . ?
C5 C6 1.339(7) . ?
C5 S3 1.721(5) . ?
C6 C7 1.481(6) . ?
C6 S4 1.744(4) . ?
C7 O1 1.212(6) . ?
C7 N1 1.370(6) . ?
C8 N2 1.329(6) . ?
C8 C9 1.393(7) . ?
C8 N1 1.399(5) . ?
C9 C10 1.377(7) . ?
C10 C11 1.380(8) . ?
C11 C12 1.369(7) . ?
C12 N2 1.325(5) . ?
C17 F4 1.311(6) . ?
C17 F6 1.313(6) . ?
C17 F5 1.321(6) . ?
C17 C16 1.534(6) . ?
C16 O3 1.263(5) . ?
C16 C15 1.386(6) . ?
C15 C14 1.380(6) . ?
C14 O2 1.255(5) . ?
C14 C13 1.542(6) . ?
C13 F1B 1.281(13) . ?
C13 F3A 1.281(10) . ?
C13 F2A 1.291(9) . ?
C13 F2B 1.310(13) . ?
C13 F1A 1.303(9) . ?
C13 F3B 1.322(13) . ?
N2 Cu1 2.432(4) . ?
O2 Cu1 1.957(3) . ?
O3 Cu1 1.953(3) . ?
Cu1 O3 1.953(3) 2_753 ?
Cu1 O2 1.957(3) 2_753 ?
Cu1 N2 2.432(4) 2_753 ?
